data_4115229
loop_
_publ_author_name
'Rachel S. Dickins'
'Silvio Aime'
'Andrei S. Batsanov'
'Andrew Beeby'
'Mauro Botta'
'James I. Bruce'
'Judith A. K. Howard'
'Christine S. Love'
'David Parker'
'Robert D. Peacock'
'Horst Puschmann'

_publ_contact_author 'Andrei S.Batsanov'
_publ_contact_author_email a.s.batsanov@durham.ac.uk
_publ_section_title
;
 Structural, Luminescence, and NMR Studies of the Reversible Binding of
 Acetate, Lactate, Citrate, and Selected Amino Acids to Chiral Diaqua
 Ytterbium, Gadolinium, and Europium Complexes
;
_journal_name_full 'Journal of the American Chemical Society'
_journal_page_first 12697
_journal_page_last 12705
_journal_paper_doi 10.1021/ja020836x
_journal_volume 124
_journal_year 2002
_chemical_absolute_configuration ad
_chemical_formula_moiety 'C40 H57 N8 O5 Yb 2+,2(C F3 O3 S 1-),C H4 O,2(H2 O)'
_chemical_formula_sum 'C43 H65 F6 N8 O14 S2 Yb'
_chemical_formula_weight 1269.19
_chemical_name_systematic
; 
 ? 
;
_space_group_IT_number 1
_symmetry_cell_setting triclinic
_symmetry_space_group_name_Hall 'P 1'
_symmetry_space_group_name_H-M 'P 1'
_atom_sites_solution_hydrogens difmap
_atom_sites_solution_primary direct
_atom_sites_solution_secondary difmap
_audit_creation_method SHELXL-97
_cell_angle_alpha 64.30(1)
_cell_angle_beta 78.19(1)
_cell_angle_gamma 63.07(1)
_cell_formula_units_Z 1
_cell_length_a 11.392(2)
_cell_length_b 11.591(2)
_cell_length_c 12.421(2)
_cell_measurement_reflns_used 985
_cell_measurement_temperature 120(2)
_cell_measurement_theta_max 24.11
_cell_measurement_theta_min 12.07
_cell_volume 1317.6(4)
_computing_cell_refinement 'SMART version 5.625 (Bruker, 2001)'
_computing_data_collection 'SMART version 5.625 (Bruker, 2001)'
_computing_data_reduction 'SAINT version 6.02A (Bruker, 2001)'
_computing_molecular_graphics 'SHELXTL version 6.12 (Bruker, 2001)'
_computing_publication_material 'SHELXTL version 6.12 (Bruker, 2001)'
_computing_structure_refinement 'SHELXL-97 (Sheldrick, 1997)'
_computing_structure_solution 'SHELXS-97 (Sheldrick, 1990)'
_diffrn_ambient_temperature 120(2)
_diffrn_detector_area_resol_mean 8
_diffrn_measured_fraction_theta_full 0.992
_diffrn_measured_fraction_theta_max 0.960
_diffrn_measurement_device_type 'SMART 6000 CCD area detector'
_diffrn_measurement_method '\w scans'
_diffrn_radiation_monochromator graphite
_diffrn_radiation_source 'fine-focus sealed tube'
_diffrn_radiation_type MoK\a
_diffrn_radiation_wavelength 0.71073
_diffrn_reflns_av_R_equivalents 0.0204
_diffrn_reflns_av_sigmaI/netI 0.0319
_diffrn_reflns_limit_h_max 20
_diffrn_reflns_limit_h_min -20
_diffrn_reflns_limit_k_max 20
_diffrn_reflns_limit_k_min -20
_diffrn_reflns_limit_l_max 21
_diffrn_reflns_limit_l_min -21
_diffrn_reflns_number 39412
_diffrn_reflns_theta_full 37.50
_diffrn_reflns_theta_max 39.46
_diffrn_reflns_theta_min 2.01
_diffrn_standards_decay_% 0
_exptl_absorpt_coefficient_mu 1.945
_exptl_absorpt_correction_T_max 0.7291
_exptl_absorpt_correction_T_min 0.5707
_exptl_absorpt_correction_type integration
_exptl_absorpt_process_details 'XPREP (SHELXTL), R(int)=0.039 before correction'
_exptl_crystal_colour colourless
_exptl_crystal_density_diffrn 1.600
_exptl_crystal_description block
_exptl_crystal_F_000 647
_exptl_crystal_size_max 0.42
_exptl_crystal_size_mid 0.30
_exptl_crystal_size_min 0.26
_refine_diff_density_max 2.126
_refine_diff_density_min -0.863
_refine_diff_density_rms 0.078
_refine_ls_abs_structure_details 'Flack H D (1983), Acta Cryst. A39, 876-881'
_refine_ls_abs_structure_Flack -0.014(2)
_refine_ls_extinction_method none
_refine_ls_goodness_of_fit_ref 1.015
_refine_ls_hydrogen_treatment mixed
_refine_ls_matrix_type full
_refine_ls_number_parameters 715
_refine_ls_number_reflns 27144
_refine_ls_number_restraints 3
_refine_ls_restrained_S_all 1.015
_refine_ls_R_factor_all 0.0225
_refine_ls_R_factor_gt 0.0225
_refine_ls_shift/su_max 0.001
_refine_ls_shift/su_mean 0.000
_refine_ls_structure_factor_coef Fsqd
_refine_ls_weighting_details 'calc w=1/[\s^2^(Fo^2^)+(0.0270P)^2^+0.0000P] where P=(Fo^2^+2Fc^2^)/3'
_refine_ls_weighting_scheme calc
_refine_ls_wR_factor_gt 0.0497
_refine_ls_wR_factor_ref 0.0497
_reflns_Friedel_coverage 0.79
_reflns_number_gt 27134
_reflns_number_total 27144
_reflns_threshold_expression I>2\s(I)
_cod_data_source_file ja020836x_3.cif
_cod_data_source_block YbL1.glycinate
_cod_database_code 4115229

loop_
_symmetry_equiv_pos_as_xyz
'x, y, z'

loop_
_atom_site_label
_atom_site_type_symbol
_atom_site_fract_x
_atom_site_fract_y
_atom_site_fract_z
_atom_site_U_iso_or_equiv
_atom_site_adp_type
_atom_site_occupancy
_atom_site_symmetry_multiplicity
_atom_site_calc_flag
_atom_site_refinement_flags
Yb Yb 0.45400 0.30010 0.42910 0.01228(1) Uani 1 1 d .
N1 N 0.68822(12) 0.24077(12) 0.49361(11) 0.01410(18) Uani 1 1 d .
N2 N 0.48590(12) 0.52738(12) 0.37053(10) 0.01371(18) Uani 1 1 d .
N3 N 0.43608(12) 0.43628(13) 0.20152(10) 0.01436(18) Uani 1 1 d .
N4 N 0.63924(12) 0.16494(14) 0.31975(12) 0.0166(2) Uani 1 1 d .
H4 H 0.605(2) 0.108(3) 0.330(2) 0.019(5) Uiso 1 1 d .
N5 N 0.27433(14) 0.24246(16) 0.56314(12) 0.0203(2) Uani 1 1 d .
H5N1 H 0.313(3) 0.179(3) 0.642(3) 0.034(7) Uiso 1 1 d .
H5N2 H 0.214(3) 0.319(3) 0.573(2) 0.029(7) Uiso 1 1 d .
N10 N 0.70029(13) -0.09631(14) 0.71359(12) 0.0189(2) Uani 1 1 d .
H10 H 0.761(3) -0.119(3) 0.749(3) 0.035(7) Uiso 1 1 d .
N20 N 0.37479(14) 0.51871(14) 0.66996(11) 0.0189(2) Uani 1 1 d .
H20 H 0.364(3) 0.605(3) 0.659(2) 0.027(7) Uiso 1 1 d .
N30 N 0.09304(13) 0.65202(15) 0.23509(12) 0.0206(2) Uani 1 1 d .
H30 H 0.075(3) 0.691(3) 0.167(3) 0.028(7) Uiso 1 1 d .
O1 O 0.54881(11) 0.07883(11) 0.57387(10) 0.01720(18) Uani 1 1 d .
O2 O 0.41902(11) 0.36398(11) 0.58773(9) 0.01601(17) Uani 1 1 d .
O3 O 0.24887(10) 0.48566(11) 0.37275(9) 0.01610(17) Uani 1 1 d .
O4 O 0.38405(12) 0.18303(12) 0.36921(10) 0.01906(19) Uani 1 1 d .
O5 O 0.32326(17) 0.00561(17) 0.43837(15) 0.0347(3) Uani 1 1 d .
C1 C 0.69288(14) 0.36843(15) 0.48994(13) 0.0159(2) Uani 1 1 d .
H1A H 0.7857 0.3524 0.4914 0.021 Uiso 1 1 d R
H1B H 0.6473 0.3871 0.5614 0.021 Uiso 1 1 d R
C2 C 0.62744(15) 0.49492(16) 0.37785(15) 0.0164(2) Uani 1 1 d .
H2A H 0.6340 0.5778 0.3765 0.021 Uiso 1 1 d R
H2B H 0.6752 0.4766 0.3068 0.021 Uiso 1 1 d R
C3 C 0.44069(15) 0.62556(15) 0.24636(12) 0.0164(2) Uani 1 1 d .
H3A H 0.4772 0.6970 0.2171 0.021 Uiso 1 1 d R
H3B H 0.3435 0.6749 0.2464 0.021 Uiso 1 1 d R
C4 C 0.48326(15) 0.54932(16) 0.16247(12) 0.0174(2) Uani 1 1 d .
H4A H 0.4490 0.6183 0.0817 0.023 Uiso 1 1 d R
H4B H 0.5806 0.5075 0.1569 0.023 Uiso 1 1 d R
C5 C 0.51339(15) 0.34069(17) 0.13811(13) 0.0189(2) Uani 1 1 d .
H5A H 0.5212 0.3973 0.0524 0.025 Uiso 1 1 d R
H5B H 0.4663 0.2842 0.1443 0.025 Uiso 1 1 d R
C6 C 0.64985(15) 0.24315(17) 0.19021(14) 0.0204(3) Uani 1 1 d .
H6A H 0.6970 0.1765 0.1502 0.026 Uiso 1 1 d R
H6B H 0.7008 0.2986 0.1764 0.026 Uiso 1 1 d R
C7 C 0.76869(14) 0.08853(15) 0.37851(14) 0.0178(2) Uani 1 1 d .
H7A H 0.8391 0.0558 0.3234 0.023 Uiso 1 1 d R
H7B H 0.7695 0.0053 0.4507 0.023 Uiso 1 1 d R
C8 C 0.79309(14) 0.18620(16) 0.41275(14) 0.0177(2) Uani 1 1 d .
H8A H 0.8792 0.1351 0.4530 0.023 Uiso 1 1 d R
H8B H 0.7973 0.2662 0.3395 0.023 Uiso 1 1 d R
C10 C 0.70912(15) 0.13280(15) 0.61643(13) 0.0172(2) Uani 1 1 d .
H10A H 0.6692 0.1785 0.6742 0.022 Uiso 1 1 d R
H10B H 0.8048 0.0788 0.6321 0.022 Uiso 1 1 d R
C11 C 0.64833(14) 0.03394(15) 0.63336(13) 0.0153(2) Uani 1 1 d .
C12 C 0.64162(16) -0.19718(17) 0.74524(15) 0.0224(3) Uani 1 1 d .
H12 H 0.5591 -0.1474 0.6981 0.027 Uiso 1 1 d R
C13 C 0.6033(2) -0.2415(2) 0.87756(19) 0.0339(4) Uani 1 1 d .
H13A H 0.6821 -0.2876 0.9258 0.038(4) Uiso 1 1 d R
H13B H 0.5625 -0.3070 0.8984 0.038(4) Uiso 1 1 d R
H13C H 0.5406 -0.1584 0.8934 0.038(4) Uiso 1 1 d R
C14 C 0.73302(17) -0.31948(17) 0.71066(15) 0.0226(3) Uani 1 1 d .
C15 C 0.7109(2) -0.3221(2) 0.60542(18) 0.0300(4) Uani 1 1 d .
H15 H 0.6404 -0.2455 0.5551 0.036 Uiso 1 1 d R
C16 C 0.7905(3) -0.4349(3) 0.5737(2) 0.0389(5) Uani 1 1 d .
H16 H 0.7738 -0.4353 0.5020 0.047 Uiso 1 1 d R
C17 C 0.8935(3) -0.5470(3) 0.6455(2) 0.0412(5) Uani 1 1 d .
H17 H 0.9471 -0.6251 0.6242 0.049 Uiso 1 1 d R
C18 C 0.9187(3) -0.5448(2) 0.7495(2) 0.0384(5) Uani 1 1 d .
H18 H 0.9902 -0.6207 0.7989 0.046 Uiso 1 1 d R
C19 C 0.8390(2) -0.43183(18) 0.78133(18) 0.0294(4) Uani 1 1 d .
H19 H 0.8571 -0.4307 0.8521 0.035 Uiso 1 1 d R
C20 C 0.40539(15) 0.59320(14) 0.45484(12) 0.0163(2) Uani 1 1 d .
H20A H 0.3146 0.6547 0.4242 0.021 Uiso 1 1 d R
H20B H 0.4429 0.6524 0.4608 0.021 Uiso 1 1 d R
C21 C 0.40153(14) 0.48358(15) 0.57701(12) 0.0153(2) Uani 1 1 d .
C22 C 0.36291(16) 0.41969(18) 0.79058(13) 0.0202(3) Uani 1 1 d .
H22 H 0.3092 0.3735 0.7861 0.024 Uiso 1 1 d R
C23 C 0.2902(2) 0.5010(2) 0.87054(16) 0.0290(4) Uani 1 1 d .
H23A H 0.3421 0.5459 0.8769 0.033(4) Uiso 1 1 d R
H23B H 0.2773 0.4362 0.9502 0.033(4) Uiso 1 1 d R
H23C H 0.2044 0.5731 0.8358 0.033(4) Uiso 1 1 d R
C24 C 0.49810(16) 0.30663(18) 0.83828(13) 0.0201(3) Uani 1 1 d .
C25 C 0.5202(2) 0.1654(2) 0.89009(16) 0.0274(3) Uani 1 1 d .
H25 H 0.4498 0.1400 0.8969 0.033 Uiso 1 1 d R
C26 C 0.6445(2) 0.0610(2) 0.93202(18) 0.0343(4) Uani 1 1 d .
H26 H 0.6587 -0.0350 0.9658 0.041 Uiso 1 1 d R
C27 C 0.7468(2) 0.0974(2) 0.92427(18) 0.0351(4) Uani 1 1 d .
H27 H 0.8313 0.0264 0.9537 0.042 Uiso 1 1 d R
C28 C 0.72592(19) 0.2367(3) 0.87357(18) 0.0324(4) Uani 1 1 d .
H28 H 0.7964 0.2615 0.8685 0.039 Uiso 1 1 d R
C29 C 0.60246(18) 0.3420(2) 0.82974(15) 0.0250(3) Uani 1 1 d .
H29 H 0.5894 0.4378 0.7941 0.030 Uiso 1 1 d R
C30 C 0.29591(14) 0.49777(16) 0.17217(13) 0.0170(2) Uani 1 1 d .
H30A H 0.2750 0.4266 0.1662 0.022 Uiso 1 1 d R
H30B H 0.2782 0.5781 0.0938 0.022 Uiso 1 1 d R
C31 C 0.20986(14) 0.54706(15) 0.26663(13) 0.0151(2) Uani 1 1 d .
C32 C -0.00523(14) 0.69538(17) 0.32254(15) 0.0204(3) Uani 1 1 d .
H32 H -0.0156 0.6103 0.3858 0.024 Uiso 1 1 d R
C33 C -0.13647(19) 0.7968(2) 0.2592(2) 0.0320(4) Uani 1 1 d .
H33A H -0.1296 0.8834 0.2002 0.036(4) Uiso 1 1 d R
H33B H -0.2056 0.8190 0.3178 0.036(4) Uiso 1 1 d R
H33C H -0.1585 0.7531 0.2187 0.036(4) Uiso 1 1 d R
C34 C 0.03799(14) 0.76040(16) 0.38144(14) 0.0181(2) Uani 1 1 d .
C35 C 0.01996(16) 0.72496(18) 0.50430(15) 0.0211(3) Uani 1 1 d .
H35 H -0.0149 0.6572 0.5506 0.025 Uiso 1 1 d R
C36 C 0.05314(19) 0.7886(2) 0.55963(19) 0.0261(3) Uani 1 1 d .
H36 H 0.0390 0.7655 0.6431 0.031 Uiso 1 1 d R
C37 C 0.10624(17) 0.88537(19) 0.4925(2) 0.0284(4) Uani 1 1 d .
H37 H 0.1293 0.9283 0.5299 0.034 Uiso 1 1 d R
C38 C 0.12594(17) 0.91948(18) 0.3708(2) 0.0273(3) Uani 1 1 d .
H38 H 0.1636 0.9848 0.3250 0.033 Uiso 1 1 d R
C39 C 0.09067(16) 0.85827(17) 0.31484(16) 0.0234(3) Uani 1 1 d .
H39 H 0.1024 0.8838 0.2310 0.028 Uiso 1 1 d R
C40 C 0.31434(19) 0.11722(18) 0.43697(18) 0.0219(3) Uani 1 1 d .
C41 C 0.21419(19) 0.1847(2) 0.51638(18) 0.0277(3) Uani 1 1 d .
H41A H 0.1349 0.2609 0.4698 0.036 Uiso 1 1 d R
H41B H 0.1875 0.1143 0.5830 0.036 Uiso 1 1 d R
S1 S 0.93573(4) -0.52219(5) 1.15370(4) 0.02409(7) Uani 1 1 d .
O6 O 0.98827(17) -0.42012(16) 1.07672(13) 0.0314(3) Uani 1 1 d .
O7 O 0.80922(15) -0.49409(18) 1.11903(15) 0.0345(3) Uani 1 1 d .
O8 O 0.95035(19) -0.5672(2) 1.27972(13) 0.0382(4) Uani 1 1 d .
C42 C 1.04591(19) -0.6776(2) 1.12267(18) 0.0291(3) Uani 1 1 d .
F1 F 1.05731(16) -0.64806(16) 1.00579(13) 0.0404(3) Uani 1 1 d .
F2 F 1.00099(17) -0.77800(16) 1.17383(15) 0.0456(4) Uani 1 1 d .
F3 F 1.16697(14) -0.73139(17) 1.16359(16) 0.0485(4) Uani 1 1 d .
S2 S 0.16052(5) 0.90845(6) -0.11666(5) 0.03020(9) Uani 1 1 d .
O9 O 0.0770(2) 0.9981(3) -0.21795(16) 0.0520(5) Uani 1 1 d .
O10 O 0.0975(3) 0.8343(2) -0.01580(19) 0.0559(6) Uani 1 1 d .
O11 O 0.2935(2) 0.8256(4) -0.1384(3) 0.0842(10) Uani 1 1 d .
C43 C 0.1755(2) 1.0264(2) -0.06487(19) 0.0340(4) Uani 1 1 d .
F4 F 0.25584(18) 0.9542(2) 0.02772(14) 0.0488(4) Uani 1 1 d .
F5 F 0.0592(2) 1.10262(19) -0.0299(2) 0.0628(5) Uani 1 1 d .
F6 F 0.2227(3) 1.1129(3) -0.14972(19) 0.0855(8) Uani 1 1 d .
O12 O 0.5296(2) -0.1442(2) 0.33216(18) 0.0567(6) Uani 1 1 d .
H012 H 0.4763 -0.0944 0.3688 0.085 Uiso 1 1 calc R
C44 C 0.5198(3) -0.0643(3) 0.2104(2) 0.0455(6) Uani 1 1 d .
H44A H 0.4286 -0.0233 0.1853 0.082(9) Uiso 1 1 d R
H44B H 0.5772 -0.1244 0.1676 0.082(9) Uiso 1 1 d R
H44C H 0.5474 0.0110 0.1920 0.082(9) Uiso 1 1 d R
O1W O 0.37933(16) 0.76617(17) 0.65236(17) 0.0310(3) Uani 1 1 d .
H1W1 H 0.358(4) 0.838(4) 0.596(4) 0.059(11) Uiso 1 1 d .
H1W2 H 0.356(3) 0.793(4) 0.703(3) 0.043(9) Uiso 1 1 d .
O2W O 0.92860(15) -0.20236(18) 0.84474(15) 0.0309(3) Uani 1 1 d .
H2W1 H 0.939(3) -0.257(4) 0.906(3) 0.038(8) Uiso 1 1 d .
H2W2 H 0.965(4) -0.163(4) 0.849(3) 0.058(11) Uiso 1 1 d .

loop_
_atom_site_aniso_label
_atom_site_aniso_U_11
_atom_site_aniso_U_22
_atom_site_aniso_U_33
_atom_site_aniso_U_23
_atom_site_aniso_U_13
_atom_site_aniso_U_12
Yb 0.01238(2) 0.01185(2) 0.01178(2) -0.00487(1) -0.00169(1) -0.00345(1)
N1 0.0149(4) 0.0122(4) 0.0150(4) -0.0055(4) -0.0021(4) -0.0045(3)
N2 0.0145(4) 0.0132(4) 0.0121(4) -0.0051(4) -0.0012(3) -0.0041(4)
N3 0.0141(4) 0.0157(5) 0.0121(4) -0.0068(4) -0.0007(3) -0.0037(4)
N4 0.0146(5) 0.0170(5) 0.0177(5) -0.0090(4) -0.0013(4) -0.0035(4)
N5 0.0204(5) 0.0236(6) 0.0172(5) -0.0076(5) 0.0009(4) -0.0100(5)
N10 0.0169(5) 0.0159(5) 0.0189(5) -0.0006(4) -0.0063(4) -0.0061(4)
N20 0.0239(6) 0.0186(5) 0.0142(5) -0.0093(4) -0.0006(4) -0.0059(4)
N30 0.0152(5) 0.0232(6) 0.0173(5) -0.0104(5) -0.0049(4) 0.0012(4)
O1 0.0169(4) 0.0150(4) 0.0174(4) -0.0031(3) -0.0055(3) -0.0056(3)
O2 0.0195(4) 0.0151(4) 0.0140(4) -0.0064(3) -0.0013(3) -0.0064(3)
O3 0.0147(4) 0.0171(4) 0.0141(4) -0.0062(3) -0.0013(3) -0.0040(3)
O4 0.0216(5) 0.0213(5) 0.0180(4) -0.0067(4) -0.0012(4) -0.0124(4)
O5 0.0442(8) 0.0320(7) 0.0422(8) -0.0203(6) 0.0126(7) -0.0273(7)
C1 0.0165(5) 0.0142(5) 0.0180(5) -0.0061(4) -0.0028(4) -0.0061(4)
C2 0.0146(5) 0.0149(5) 0.0178(6) -0.0036(5) -0.0009(5) -0.0068(4)
C3 0.0190(5) 0.0134(5) 0.0139(5) -0.0035(4) -0.0021(4) -0.0054(4)
C4 0.0197(6) 0.0187(6) 0.0124(5) -0.0051(4) 0.0014(4) -0.0085(5)
C5 0.0172(5) 0.0222(6) 0.0154(5) -0.0113(5) -0.0005(4) -0.0027(5)
C6 0.0165(6) 0.0229(6) 0.0178(6) -0.0112(5) 0.0003(5) -0.0022(5)
C7 0.0135(5) 0.0160(5) 0.0218(6) -0.0092(5) -0.0029(4) -0.0016(4)
C8 0.0131(5) 0.0188(6) 0.0216(6) -0.0109(5) -0.0002(4) -0.0040(4)
C10 0.0191(6) 0.0144(5) 0.0168(5) -0.0038(4) -0.0062(4) -0.0056(4)
C11 0.0148(5) 0.0146(5) 0.0140(5) -0.0045(4) -0.0022(4) -0.0043(4)
C12 0.0197(6) 0.0173(6) 0.0241(7) 0.0010(5) -0.0055(5) -0.0092(5)
C13 0.0282(8) 0.0295(9) 0.0305(9) -0.0025(7) 0.0059(7) -0.0122(7)
C14 0.0261(7) 0.0196(6) 0.0214(6) -0.0005(5) -0.0054(5) -0.0138(5)
C15 0.0319(9) 0.0380(9) 0.0274(8) -0.0071(7) -0.0043(7) -0.0239(8)
C16 0.0520(13) 0.0504(13) 0.0384(10) -0.0214(10) 0.0040(9) -0.0385(12)
C17 0.0565(14) 0.0335(11) 0.0478(13) -0.0214(10) 0.0083(11) -0.0286(11)
C18 0.0470(12) 0.0186(7) 0.0414(11) -0.0087(7) -0.0041(9) -0.0082(8)
C19 0.0368(9) 0.0166(6) 0.0267(8) -0.0022(6) -0.0107(7) -0.0060(6)
C20 0.0191(5) 0.0128(5) 0.0142(5) -0.0066(4) -0.0008(4) -0.0026(4)
C21 0.0150(5) 0.0158(5) 0.0140(5) -0.0073(4) -0.0019(4) -0.0034(4)
C22 0.0214(6) 0.0246(7) 0.0143(5) -0.0095(5) 0.0011(5) -0.0081(5)
C23 0.0281(8) 0.0355(9) 0.0186(6) -0.0155(7) 0.0014(6) -0.0051(7)
C24 0.0218(6) 0.0235(6) 0.0134(5) -0.0077(5) -0.0003(5) -0.0075(5)
C25 0.0319(8) 0.0248(7) 0.0216(7) -0.0058(6) -0.0021(6) -0.0109(6)
C26 0.0399(10) 0.0261(8) 0.0222(7) -0.0048(6) -0.0030(7) -0.0051(7)
C27 0.0284(8) 0.0387(10) 0.0219(7) -0.0116(7) -0.0043(6) 0.0007(7)
C28 0.0226(7) 0.0452(11) 0.0251(8) -0.0134(8) -0.0017(6) -0.0104(7)
C29 0.0250(7) 0.0309(8) 0.0205(6) -0.0103(6) -0.0001(5) -0.0125(6)
C30 0.0146(5) 0.0204(6) 0.0151(5) -0.0095(5) -0.0021(4) -0.0033(4)
C31 0.0130(5) 0.0156(5) 0.0153(5) -0.0069(4) -0.0027(4) -0.0028(4)
C32 0.0137(5) 0.0234(6) 0.0224(6) -0.0128(5) -0.0018(5) -0.0020(5)
C33 0.0152(7) 0.0385(10) 0.0381(11) -0.0233(9) -0.0066(7) 0.0028(6)
C34 0.0132(5) 0.0172(6) 0.0207(6) -0.0085(5) -0.0016(4) -0.0020(4)
C35 0.0184(6) 0.0230(6) 0.0211(6) -0.0097(5) -0.0005(5) -0.0068(5)
C36 0.0217(7) 0.0306(9) 0.0270(8) -0.0162(7) -0.0017(6) -0.0065(6)
C37 0.0186(6) 0.0227(7) 0.0468(11) -0.0195(7) -0.0068(7) -0.0027(5)
C38 0.0175(6) 0.0160(6) 0.0427(10) -0.0077(6) -0.0037(6) -0.0044(5)
C39 0.0167(6) 0.0185(6) 0.0263(7) -0.0051(5) -0.0004(5) -0.0035(5)
C40 0.0238(7) 0.0215(7) 0.0255(8) -0.0093(6) -0.0003(6) -0.0133(6)
C41 0.0259(7) 0.0352(9) 0.0302(8) -0.0160(7) 0.0071(6) -0.0192(7)
S1 0.02583(18) 0.02871(19) 0.01846(15) -0.00549(14) -0.00178(13) -0.01475(15)
O6 0.0429(8) 0.0322(7) 0.0238(6) -0.0053(5) -0.0018(5) -0.0241(6)
O7 0.0231(6) 0.0428(8) 0.0353(7) -0.0133(6) -0.0026(5) -0.0127(6)
O8 0.0508(10) 0.0488(9) 0.0196(6) -0.0093(6) -0.0007(6) -0.0281(8)
C42 0.0271(8) 0.0260(8) 0.0297(8) -0.0043(6) -0.0056(6) -0.0114(6)
F1 0.0479(8) 0.0405(7) 0.0331(6) -0.0181(6) 0.0031(6) -0.0163(6)
F2 0.0532(9) 0.0295(7) 0.0518(9) -0.0070(6) -0.0028(7) -0.0229(6)
F3 0.0271(6) 0.0450(8) 0.0597(10) -0.0125(7) -0.0149(6) -0.0053(6)
S2 0.02554(19) 0.0368(2) 0.0318(2) -0.01908(19) -0.00290(16) -0.00934(17)
O9 0.0518(11) 0.0724(14) 0.0299(8) -0.0097(9) -0.0130(8) -0.0287(10)
O10 0.0839(16) 0.0449(10) 0.0477(11) -0.0041(9) -0.0054(11) -0.0449(11)
O11 0.0304(9) 0.140(3) 0.118(2) -0.113(2) -0.0009(12) -0.0050(13)
C43 0.0474(12) 0.0325(9) 0.0280(8) -0.0088(7) 0.0010(8) -0.0247(9)
F4 0.0576(10) 0.0647(10) 0.0381(7) -0.0244(7) -0.0081(7) -0.0295(8)
F5 0.0642(12) 0.0426(9) 0.0815(14) -0.0405(9) -0.0031(10) -0.0054(8)
F6 0.145(2) 0.1019(17) 0.0487(10) -0.0052(11) 0.0053(12) -0.1077(19)
O12 0.0494(11) 0.0450(10) 0.0393(9) -0.0082(8) 0.0093(8) -0.0019(8)
C42 0.0503(14) 0.0502(14) 0.0349(11) -0.0116(10) 0.0018(10) -0.0256(12)
O1W 0.0329(7) 0.0267(6) 0.0391(8) -0.0194(6) 0.0008(6) -0.0110(5)
O2W 0.0295(7) 0.0310(7) 0.0312(7) -0.0070(6) -0.0128(5) -0.0114(6)

loop_
_atom_type_symbol
_atom_type_description
_atom_type_scat_dispersion_real
_atom_type_scat_dispersion_imag
_atom_type_scat_source
C C 0.0033 0.0016 'International Tables Vol C Tables 4.2.6.8 and 6.1.1.4'
H H 0.0000 0.0000 'International Tables Vol C Tables 4.2.6.8 and 6.1.1.4'
N N 0.0061 0.0033 'International Tables Vol C Tables 4.2.6.8 and 6.1.1.4'
O O 0.0106 0.0060 'International Tables Vol C Tables 4.2.6.8 and 6.1.1.4'
F F 0.0171 0.0103 'International Tables Vol C Tables 4.2.6.8 and 6.1.1.4'
S S 0.1246 0.1234 'International Tables Vol C Tables 4.2.6.8 and 6.1.1.4'
Yb Yb -0.3850 5.5486 'International Tables Vol C Tables 4.2.6.8 and 6.1.1.4'

loop_
_exptl_crystal_face_index_h
_exptl_crystal_face_index_k
_exptl_crystal_face_index_l
_exptl_crystal_face_perp_dist
0.00 1.00 0.00 0.0650
-1.00 -3.00 -1.00 0.1300
-1.00 -1.00 -1.00 0.1530
0.00 -1.00 0.00 0.1570
-1.00 0.00 0.00 0.1850
1.00 0.00 0.00 0.1600
-3.00 -2.00 2.00 0.1400
2.00 2.00 3.00 0.0900
1.00 0.00 -1.00 0.2200

loop_
_geom_angle_atom_site_label_1
_geom_angle_atom_site_label_2
_geom_angle_atom_site_label_3
_geom_angle
O4 Yb O1 80.52(4)
O4 Yb O2 137.55(4)
O1 Yb O2 82.21(4)
O4 Yb O3 86.60(4)
O1 Yb O3 140.20(4)
O2 Yb O3 82.44(4)
O4 Yb N5 68.57(5)
O1 Yb N5 71.88(5)
O2 Yb N5 69.25(4)
O3 Yb N5 68.36(5)
O4 Yb N4 70.38(5)
O1 Yb N4 76.05(4)
O2 Yb N4 140.65(4)
O3 Yb N4 133.89(4)
N5 Yb N4 130.98(5)
O4 Yb N3 76.83(4)
O1 Yb N3 142.38(4)
O2 Yb N3 133.85(4)
O3 Yb N3 67.86(4)
N5 Yb N3 124.75(4)
N4 Yb N3 68.23(4)
O4 Yb N2 145.95(4)
O1 Yb N2 131.95(4)
O2 Yb N2 67.82(4)
O3 Yb N2 73.46(4)
N5 Yb N2 125.04(5)
N4 Yb N2 103.98(4)
N3 Yb N2 70.22(4)
O4 Yb N1 131.58(4)
O1 Yb N1 66.84(4)
O2 Yb N1 73.65(4)
O3 Yb N1 140.93(4)
N5 Yb N1 127.10(4)
N4 Yb N1 67.76(4)
N3 Yb N1 108.13(4)
N2 Yb N1 69.08(4)
C10 N1 C1 110.35(11)
C10 N1 C8 110.03(11)
C1 N1 C8 108.34(11)
C10 N1 Yb 106.64(8)
C1 N1 Yb 110.46(8)
C8 N1 Yb 111.03(8)
C20 N2 C3 109.66(11)
C20 N2 C2 110.39(12)
C3 N2 C2 108.43(12)
C20 N2 Yb 106.96(8)
C3 N2 Yb 110.49(8)
C2 N2 Yb 110.92(8)
C30 N3 C5 108.61(11)
C30 N3 C4 110.25(11)
C5 N3 C4 109.28(12)
C30 N3 Yb 106.73(8)
C5 N3 Yb 111.05(9)
C4 N3 Yb 110.87(8)
C6 N4 C7 111.62(12)
C6 N4 Yb 115.83(9)
C7 N4 Yb 114.34(9)
C41 N5 Yb 112.36(10)
C11 N10 C12 122.73(13)
C21 N20 C22 121.18(14)
C31 N30 C32 122.45(13)
C11 O1 Yb 125.40(10)
C21 O2 Yb 123.66(9)
C31 O3 Yb 122.18(10)
C40 O4 Yb 122.08(11)
N1 C1 C2 110.73(12)
N2 C2 C1 112.57(13)
N2 C3 C4 111.88(12)
N3 C4 C3 113.11(12)
N3 C5 C6 111.38(12)
N4 C6 C5 109.70(13)
N4 C7 C8 108.95(12)
N1 C8 C7 111.94(12)
N1 C10 C11 110.50(11)
O1 C11 N10 122.41(14)
O1 C11 C10 119.30(12)
N10 C11 C10 118.26(12)
N10 C12 C14 110.75(14)
N10 C12 C13 109.33(16)
C14 C12 C13 113.49(14)
C19 C14 C15 118.27(19)
C19 C14 C12 122.13(16)
C15 C14 C12 119.59(16)
C16 C15 C14 120.7(2)
C17 C16 C15 120.6(2)
C16 C17 C18 119.5(2)
C19 C18 C17 120.0(2)
C18 C19 C14 121.0(2)
N2 C20 C21 111.14(11)
O2 C21 N20 121.84(13)
O2 C21 C20 119.86(12)
N20 C21 C20 118.26(13)
N20 C22 C24 110.30(13)
N20 C22 C23 109.00(14)
C24 C22 C23 112.36(13)
C25 C24 C29 118.76(16)
C25 C24 C22 120.39(16)
C29 C24 C22 120.85(16)
C24 C25 C26 120.71(19)
C27 C26 C25 120.0(2)
C28 C27 C26 119.71(19)
C27 C28 C29 120.8(2)
C24 C29 C28 119.98(18)
N3 C30 C31 110.49(11)
O3 C31 N30 121.99(14)
O3 C31 C30 119.84(12)
N30 C31 C30 118.14(13)
N30 C32 C34 111.27(13)
N30 C32 C33 108.34(15)
C34 C32 C33 111.85(15)
C39 C34 C35 119.31(16)
C39 C34 C32 121.38(15)
C35 C34 C32 119.27(15)
C34 C35 C36 120.30(17)
C37 C36 C35 119.88(19)
C38 C37 C36 120.02(18)
C37 C38 C39 120.29(17)
C34 C39 C38 120.18(17)
O5 C40 O4 123.88(19)
O5 C40 C41 119.89(18)
O4 C40 C41 116.21(15)
N5 C41 C40 108.25(14)
O8 S1 O7 115.03(10)
O8 S1 O6 115.21(10)
O7 S1 O6 114.82(10)
O8 S1 C42 103.98(10)
O7 S1 C42 102.83(10)
O6 S1 C42 102.49(10)
F1 C42 F3 107.12(18)
F1 C42 F2 107.67(18)
F3 C42 F2 107.70(17)
F1 C42 S1 111.44(14)
F3 C42 S1 111.86(16)
F2 C42 S1 110.84(15)
O9 S2 O11 116.60(16)
O9 S2 O10 112.30(14)
O11 S2 O10 115.1(2)
O9 S2 C43 105.28(13)
O11 S2 C43 103.40(14)
O10 S2 C43 102.08(12)
F6 C43 F5 108.4(2)
F6 C43 F4 107.8(2)
F5 C43 F4 107.6(2)
F6 C43 S2 111.48(18)
F5 C43 S2 110.62(17)
F4 C43 S2 110.82(16)

loop_
_geom_bond_atom_site_label_1
_geom_bond_atom_site_label_2
_geom_bond_distance
Yb O4 2.2644(12)
Yb O1 2.2943(11)
Yb O2 2.2948(11)
Yb O3 2.3212(11)
Yb N5 2.5073(15)
Yb N4 2.5358(13)
Yb N3 2.5687(12)
Yb N2 2.5880(13)
Yb N1 2.6400(13)
N1 C10 1.4741(19)
N1 C1 1.4853(18)
N1 C8 1.487(2)
N2 C20 1.4785(19)
N2 C3 1.4869(18)
N2 C2 1.4936(19)
N3 C30 1.4741(19)
N3 C5 1.4875(19)
N3 C4 1.490(2)
N4 C6 1.476(2)
N4 C7 1.4794(19)
N5 C41 1.473(2)
N10 C11 1.3229(19)
N10 C12 1.473(2)
N20 C21 1.3203(19)
N20 C22 1.465(2)
N30 C31 1.3183(19)
N30 C32 1.467(2)
O1 C11 1.2558(17)
O2 C21 1.2569(18)
O3 C31 1.2574(17)
O4 C40 1.280(2)
O5 C40 1.244(2)
C1 C2 1.519(2)
C3 C4 1.518(2)
C5 C6 1.516(2)
C7 C8 1.514(2)
C10 C11 1.512(2)
C12 C14 1.512(3)
C12 C13 1.527(3)
C14 C19 1.394(2)
C14 C15 1.396(3)
C15 C16 1.383(4)
C16 C17 1.380(4)
C17 C18 1.392(4)
C18 C19 1.385(3)
C20 C21 1.507(2)
C22 C24 1.521(2)
C22 C23 1.526(2)
C24 C25 1.391(3)
C24 C29 1.395(2)
C25 C26 1.394(3)
C26 C27 1.382(4)
C27 C28 1.375(3)
C28 C29 1.395(3)
C30 C31 1.506(2)
C32 C34 1.519(2)
C32 C33 1.524(2)
C34 C39 1.390(2)
C34 C35 1.394(2)
C35 C36 1.399(3)
C36 C37 1.385(3)
C37 C38 1.384(3)
C38 C39 1.396(3)
C40 C41 1.512(3)
S1 O8 1.4387(15)
S1 O7 1.4408(15)
S1 O6 1.4486(15)
S1 C42 1.824(2)
C42 F1 1.332(3)
C42 F3 1.335(2)
C42 F2 1.336(2)
S2 O9 1.4243(18)
S2 O11 1.425(2)
S2 O10 1.442(2)
S2 C43 1.825(2)
C43 F6 1.321(3)
C43 F5 1.327(3)
C43 F4 1.328(3)
O12 C44 1.385(3)

loop_
_geom_hbond_atom_site_label_D
_geom_hbond_atom_site_label_H
_geom_hbond_atom_site_label_A
_geom_hbond_distance_DH
_geom_hbond_distance_HA
_geom_hbond_distance_DA
_geom_hbond_angle_DHA
_geom_hbond_site_symmetry_A
N4 H4 O4 0.86(2) 2.28(2) 2.7751(18) 117(2) .
N10 H10 O2W 0.78(3) 2.06(3) 2.834(2) 173(3) .
N20 H20 O1W 0.89(3) 1.93(3) 2.804(2) 167(3) .
N30 H30 O10 0.78(3) 2.21(3) 2.915(3) 151(3) .
N5 H5N1 F6 0.97(3) 2.50(3) 3.259(3) 135(2) 1_546
N5 H5N2 O3 0.88(3) 2.49(3) 2.7169(19) 95(2) .
O12 H012 O5 0.84 1.88 2.702(3) 163.9 .
O1W H1W1 O5 0.79(4) 2.02(4) 2.805(3) 172(4) 1_565
O1W H1W2 O11 0.77(4) 2.09(4) 2.844(3) 169(3) 1_556
O2W H2W1 O6 0.73(3) 2.11(4) 2.842(2) 174(4) .
O2W H2W2 O9 0.76(4) 2.49(4) 3.211(3) 159(4) 1_646
O2W H2W2 O10 0.76(4) 2.47(4) 3.103(3) 143(4) 1_646

loop_
_geom_torsion_atom_site_label_1
_geom_torsion_atom_site_label_2
_geom_torsion_atom_site_label_3
_geom_torsion_atom_site_label_4
_geom_torsion
C10 N1 C1 C2 -160.84(13)
C8 N1 C1 C2 78.64(14)
Yb N1 C1 C2 -43.18(14)
C20 N2 C2 C1 74.61(15)
C3 N2 C2 C1 -165.25(12)
Yb N2 C2 C1 -43.76(15)
N1 C1 C2 N2 60.30(17)
C20 N2 C3 C4 -159.76(12)
C2 N2 C3 C4 79.64(15)
Yb N2 C3 C4 -42.10(13)
C30 N3 C4 C3 77.73(14)
C5 N3 C4 C3 -162.97(12)
Yb N3 C4 C3 -40.25(13)
N2 C3 C4 N3 57.23(16)
C30 N3 C5 C6 -163.74(13)
C4 N3 C5 C6 75.95(15)
Yb N3 C5 C6 -46.67(15)
C7 N4 C6 C5 -169.45(13)
Yb N4 C6 C5 -36.25(16)
N3 C5 C6 N4 55.38(18)
C6 N4 C7 C8 86.63(15)
Yb N4 C7 C8 -47.30(14)
C10 N1 C8 C7 78.21(14)
C1 N1 C8 C7 -161.07(12)
Yb N1 C8 C7 -39.60(13)
N4 C7 C8 N1 58.27(16)
C1 N1 C10 C11 155.41(12)
C8 N1 C10 C11 -85.09(14)
Yb N1 C10 C11 35.41(13)
Yb O1 C11 N10 -178.19(11)
Yb O1 C11 C10 3.9(2)
C12 N10 C11 O1 -3.7(3)
C12 N10 C11 C10 174.17(15)
N1 C10 C11 O1 -29.9(2)
N1 C10 C11 N10 152.17(14)
C11 N10 C12 C14 115.69(17)
C11 N10 C12 C13 -118.53(17)
N10 C12 C14 C19 80.8(2)
C13 C12 C14 C19 -42.7(2)
N10 C12 C14 C15 -99.95(17)
C13 C12 C14 C15 136.64(17)
C3 N2 C20 C21 153.80(12)
C2 N2 C20 C21 -86.80(14)
Yb N2 C20 C21 33.97(13)
Yb O2 C21 N20 176.36(11)
Yb O2 C21 C20 -1.11(18)
C22 N20 C21 O2 -0.6(2)
C22 N20 C21 C20 176.90(13)
N2 C20 C21 O2 -25.42(18)
N2 C20 C21 N20 157.02(13)
C21 N20 C22 C24 74.19(19)
C21 N20 C22 C23 -162.01(15)
N20 C22 C24 C25 -131.65(16)
C23 C22 C24 C25 106.51(19)
N20 C22 C24 C29 47.6(2)
C23 C22 C24 C29 -74.3(2)
C5 N3 C30 C31 157.71(12)
C4 N3 C30 C31 -82.58(14)
Yb N3 C30 C31 37.91(13)
Yb O3 C31 N30 179.70(12)
Yb O3 C31 C30 1.73(19)
C32 N30 C31 O3 -6.6(2)
C32 N30 C31 C30 171.44(15)
N3 C30 C31 O3 -29.9(2)
N3 C30 C31 N30 152.10(14)
C31 N30 C32 C34 68.4(2)
C31 N30 C32 C33 -168.19(17)
N30 C32 C34 C39 44.98(19)
C33 C32 C34 C39 -76.3(2)
N30 C32 C34 C35 -137.38(15)
C33 C32 C34 C35 101.29(19)
Yb O4 C40 O5 -144.93(16)
Yb O4 C40 C41 36.6(2)
Yb N5 C41 C40 25.57(18)
O5 C40 C41 N5 141.31(18)
O4 C40 C41 N5 -40.2(2)
O8 S1 C42 F1 -171.61(14)
O7 S1 C42 F1 68.14(16)
O6 S1 C42 F1 -51.30(16)
O8 S1 C42 F3 -51.72(17)
O7 S1 C42 F3 -171.97(15)
O6 S1 C42 F3 68.59(16)
O8 S1 C42 F2 68.50(16)
O7 S1 C42 F2 -51.76(16)
O6 S1 C42 F2 -171.19(14)
O9 S2 C43 F6 -57.7(2)
O11 S2 C43 F6 65.2(3)
O10 S2 C43 F6 -175.1(2)
O9 S2 C43 F5 63.02(19)
O11 S2 C43 F5 -174.2(2)
O10 S2 C43 F5 -54.4(2)
O9 S2 C43 F4 -177.72(17)
O11 S2 C43 F4 -54.9(2)
O10 S2 C43 F4 64.8(2)
